data_7101916
loop_
_publ_author_name
'Wong, Wing-Leung'
'Cheung, Kwong-Chak'
'Chan, Pak-Ho'
'Zhou, Zhong-Yuan'
'Lee, Kam-Han'
'Wong, Kwok-Yin'

_publ_section_title
;
 A tricarbonyl rhenium(I) complex with a pendant pyrrolidinium moiety
 as a robust and recyclable catalyst for chemical fixation of carbon
 dioxide in ionic liquid.
;
_journal_issue 21
_journal_name_full 'Chemical communications (Cambridge, England)'
_journal_page_first 2175
_journal_page_last 2177
_journal_paper_doi 10.1039/b618423e
_journal_year 2007
_chemical_formula_moiety 'C18 H25 I N4'
_chemical_formula_sum 'C18 H25 I N4'
_chemical_formula_weight 424.32
_chemical_name_systematic
;
?
;
_space_group_IT_number 14
_symmetry_cell_setting monoclinic
_symmetry_space_group_name_Hall '-P 2yn'
_symmetry_space_group_name_H-M 'P 1 21/n 1'
_atom_sites_solution_hydrogens geom
_atom_sites_solution_primary direct
_atom_sites_solution_secondary difmap
_audit_creation_method SHELXL-97
_cell_angle_alpha 90.00
_cell_angle_beta 94.476(4)
_cell_angle_gamma 90.00
_cell_formula_units_Z 4
_cell_length_a 10.756(2)
_cell_length_b 9.1086(19)
_cell_length_c 19.236(4)
_cell_measurement_reflns_used 10554
_cell_measurement_temperature 294(2)
_cell_measurement_theta_max 27.5
_cell_measurement_theta_min 1
_cell_volume 1878.9(7)
_computing_cell_refinement 'Bruker SMART'
_computing_data_collection 'Bruker SMART'
_computing_data_reduction 'Bruker SHELXTL'
_computing_molecular_graphics 'Bruker SHELXTL'
_computing_publication_material 'Bruker SHELXTL'
_computing_structure_refinement 'SHELXL-97 (Sheldrick, 1997)'
_computing_structure_solution 'SHELXS-97 (Sheldrick, 1990)'
_diffrn_ambient_temperature 294(2)
_diffrn_measured_fraction_theta_full 0.999
_diffrn_measured_fraction_theta_max 0.999
_diffrn_measurement_device_type 'Bruker CCD Area Detector'
_diffrn_measurement_method 'phi and omega scans'
_diffrn_radiation_monochromator graphite
_diffrn_radiation_source 'fine-focus sealed tube'
_diffrn_radiation_type MoK\a
_diffrn_radiation_wavelength 0.71073
_diffrn_reflns_av_R_equivalents 0.0379
_diffrn_reflns_av_sigmaI/netI 0.0313
_diffrn_reflns_limit_h_max 13
_diffrn_reflns_limit_h_min -13
_diffrn_reflns_limit_k_max 11
_diffrn_reflns_limit_k_min -11
_diffrn_reflns_limit_l_max 25
_diffrn_reflns_limit_l_min -24
_diffrn_reflns_number 17082
_diffrn_reflns_theta_full 27.57
_diffrn_reflns_theta_max 27.57
_diffrn_reflns_theta_min 2.10
_exptl_absorpt_coefficient_mu 1.710
_exptl_absorpt_correction_T_max 1.000
_exptl_absorpt_correction_T_min 0.724
_exptl_absorpt_correction_type multi-scan
_exptl_absorpt_process_details 'SADABS; Sheldrick 1996'
_exptl_crystal_colour colorless
_exptl_crystal_density_diffrn 1.500
_exptl_crystal_density_method 'not measured'
_exptl_crystal_description needle
_exptl_crystal_F_000 856
_exptl_crystal_size_max 0.50
_exptl_crystal_size_mid 0.32
_exptl_crystal_size_min 0.26
_refine_diff_density_max 0.483
_refine_diff_density_min -0.406
_refine_diff_density_rms 0.071
_refine_ls_extinction_method none
_refine_ls_goodness_of_fit_ref 1.005
_refine_ls_hydrogen_treatment constr
_refine_ls_matrix_type full
_refine_ls_number_parameters 209
_refine_ls_number_reflns 4337
_refine_ls_number_restraints 0
_refine_ls_restrained_S_all 1.005
_refine_ls_R_factor_all 0.0425
_refine_ls_R_factor_gt 0.0283
_refine_ls_shift/su_max 0.001
_refine_ls_shift/su_mean 0.000
_refine_ls_structure_factor_coef Fsqd
_refine_ls_weighting_details 'calc w=1/[\s^2^(Fo^2^)+(0.0365P)^2^+0.4169P] where P=(Fo^2^+2Fc^2^)/3'
_refine_ls_weighting_scheme calc
_refine_ls_wR_factor_gt 0.0685
_refine_ls_wR_factor_ref 0.0750
_reflns_number_gt 3321
_reflns_number_total 4337
_reflns_threshold_expression >2sigma(I)
_cod_data_source_file b618423e.txt
_cod_data_source_block wlw1
_cod_depositor_comments
;
The following automatic conversions were performed:
'_symmetry_cell_setting' value 'Monoclinic' changed to 'monoclinic'
according to '/home/saulius/struct/CIF-dictionaries/cif_core.dic'
dictionary named 'cif_core.dic' version 2.4.1 from 2010-06-29.

Automatic conversion script
Id: cif_fix_enum 1527 2010-12-29 10:47:43Z saulius 
;
_cod_original_sg_symbol_H-M P2(1)/n
_cod_database_code 7101916

loop_
_symmetry_equiv_pos_as_xyz
'x, y, z'
'-x+1/2, y+1/2, -z+1/2'
'-x, -y, -z'
'x-1/2, -y-1/2, z-1/2'

loop_
_atom_site_label
_atom_site_type_symbol
_atom_site_fract_x
_atom_site_fract_y
_atom_site_fract_z
_atom_site_U_iso_or_equiv
_atom_site_adp_type
_atom_site_occupancy
_atom_site_symmetry_multiplicity
_atom_site_calc_flag
_atom_site_refinement_flags
I1 I 0.744064(16) 0.380367(18) 0.637030(9) 0.05304(8) Uani 1 1 d .
N1 N 0.3422(2) 0.1023(2) 0.68009(10) 0.0450(5) Uani 1 1 d .
N2 N 0.57172(17) 0.35759(19) 0.83872(9) 0.0363(4) Uani 1 1 d .
N3 N 0.3339(2) -0.0602(3) 0.58692(11) 0.0528(5) Uani 1 1 d .
N4 N 0.1681(2) 0.2455(3) 0.64441(12) 0.0555(6) Uani 1 1 d .
C1 C 0.3121(3) 0.1078(3) 0.75287(13) 0.0521(6) Uani 1 1 d .
H1A H 0.3405 0.0178 0.7759 0.063 Uiso 1 1 calc R
H1B H 0.2222 0.1126 0.7543 0.063 Uiso 1 1 calc R
C2 C 0.3701(2) 0.2374(3) 0.79272(14) 0.0505(6) Uani 1 1 d .
H2A H 0.3450 0.3274 0.7686 0.061 Uiso 1 1 calc R
H2B H 0.3391 0.2406 0.8387 0.061 Uiso 1 1 calc R
C3 C 0.5109(2) 0.2290(3) 0.80021(12) 0.0419(5) Uani 1 1 d .
H3A H 0.5356 0.1394 0.8248 0.050 Uiso 1 1 calc R
H3B H 0.5414 0.2238 0.7541 0.050 Uiso 1 1 calc R
C4 C 0.7108(2) 0.3339(3) 0.85002(13) 0.0447(5) Uani 1 1 d .
H4A H 0.7515 0.3577 0.8082 0.054 Uiso 1 1 calc R
H4B H 0.7295 0.2328 0.8627 0.054 Uiso 1 1 calc R
C5 C 0.7534(2) 0.4378(3) 0.90950(14) 0.0522(6) Uani 1 1 d .
H5A H 0.7855 0.5284 0.8914 0.063 Uiso 1 1 calc R
H5B H 0.8183 0.3925 0.9402 0.063 Uiso 1 1 calc R
C6 C 0.6374(3) 0.4671(4) 0.94830(14) 0.0602(7) Uani 1 1 d .
H6A H 0.6514 0.4386 0.9969 0.072 Uiso 1 1 calc R
H6B H 0.6155 0.5704 0.9460 0.072 Uiso 1 1 calc R
C7 C 0.5344(3) 0.3743(3) 0.91142(13) 0.0530(7) Uani 1 1 d .
H7A H 0.5289 0.2793 0.9338 0.064 Uiso 1 1 calc R
H7B H 0.4544 0.4233 0.9117 0.064 Uiso 1 1 calc R
C8 C 0.5488(3) 0.4973(3) 0.79832(14) 0.0543(7) Uani 1 1 d .
H8A H 0.4637 0.5273 0.8008 0.081 Uiso 1 1 calc R
H8B H 0.5648 0.4813 0.7505 0.081 Uiso 1 1 calc R
H8C H 0.6034 0.5727 0.8178 0.081 Uiso 1 1 calc R
C9 C 0.3805(2) -0.0301(3) 0.65134(12) 0.0408(5) Uani 1 1 d .
C10 C 0.4631(2) -0.1245(3) 0.68885(16) 0.0568(7) Uani 1 1 d .
H10 H 0.4959 -0.1005 0.7336 0.068 Uiso 1 1 calc R
C11 C 0.4945(3) -0.2533(3) 0.65798(19) 0.0682(9) Uani 1 1 d .
H11 H 0.5488 -0.3185 0.6820 0.082 Uiso 1 1 calc R
C12 C 0.4464(3) -0.2866(3) 0.5919(2) 0.0725(9) Uani 1 1 d .
H12 H 0.4660 -0.3744 0.5706 0.087 Uiso 1 1 calc R
C13 C 0.3689(3) -0.1867(3) 0.55839(18) 0.0681(8) Uani 1 1 d .
H13 H 0.3383 -0.2075 0.5129 0.082 Uiso 1 1 calc R
C14 C 0.2840(2) 0.2080(3) 0.63409(12) 0.0404(5) Uani 1 1 d .
C15 C 0.3504(2) 0.2704(3) 0.58228(14) 0.0535(6) Uani 1 1 d .
H15 H 0.4327 0.2436 0.5774 0.064 Uiso 1 1 calc R
C16 C 0.2920(3) 0.3720(3) 0.53861(17) 0.0636(8) Uani 1 1 d .
H16 H 0.3336 0.4142 0.5030 0.076 Uiso 1 1 calc R
C17 C 0.1705(3) 0.4107(3) 0.54825(17) 0.0647(8) Uani 1 1 d .
H17 H 0.1286 0.4792 0.5192 0.078 Uiso 1 1 calc R
C18 C 0.1138(3) 0.3469(4) 0.60075(17) 0.0655(8) Uani 1 1 d .
H18 H 0.0322 0.3746 0.6072 0.079 Uiso 1 1 calc R

loop_
_atom_site_aniso_label
_atom_site_aniso_U_11
_atom_site_aniso_U_22
_atom_site_aniso_U_33
_atom_site_aniso_U_23
_atom_site_aniso_U_13
_atom_site_aniso_U_12
I1 0.06267(13) 0.04611(11) 0.05065(12) -0.00100(8) 0.00644(8) 0.00273(8)
N1 0.0554(12) 0.0477(12) 0.0307(10) -0.0002(8) -0.0039(9) -0.0038(9)
N2 0.0400(10) 0.0362(10) 0.0315(9) -0.0016(8) -0.0037(8) 0.0047(8)
N3 0.0601(13) 0.0487(12) 0.0471(13) -0.0076(10) -0.0102(10) 0.0071(10)
N4 0.0502(13) 0.0686(15) 0.0476(13) -0.0021(11) 0.0039(10) 0.0035(11)
C1 0.0543(15) 0.0678(18) 0.0332(12) -0.0026(12) -0.0030(11) -0.0131(12)
C2 0.0441(13) 0.0630(16) 0.0434(14) -0.0124(12) -0.0021(11) -0.0002(12)
C3 0.0466(13) 0.0386(12) 0.0391(12) -0.0054(10) -0.0054(10) 0.0045(10)
C4 0.0398(12) 0.0443(13) 0.0485(14) -0.0016(11) -0.0055(10) 0.0053(10)
C5 0.0508(15) 0.0556(15) 0.0480(15) -0.0050(13) -0.0104(12) -0.0020(12)
C6 0.0606(17) 0.0751(19) 0.0430(15) -0.0159(14) -0.0083(13) 0.0038(14)
C7 0.0521(15) 0.0725(19) 0.0344(13) -0.0093(12) 0.0024(11) -0.0008(13)
C8 0.0657(17) 0.0413(14) 0.0535(16) 0.0078(12) -0.0111(13) 0.0089(12)
C9 0.0375(12) 0.0441(13) 0.0399(13) 0.0056(10) -0.0021(10) -0.0046(10)
C10 0.0443(14) 0.0695(19) 0.0556(16) 0.0217(14) -0.0027(12) -0.0008(13)
C11 0.0506(16) 0.0553(18) 0.101(3) 0.0371(18) 0.0186(17) 0.0117(13)
C12 0.073(2) 0.0463(16) 0.102(3) -0.0016(17) 0.027(2) 0.0052(15)
C13 0.078(2) 0.0580(18) 0.068(2) -0.0163(15) 0.0055(16) 0.0035(16)
C14 0.0468(13) 0.0376(12) 0.0361(12) -0.0048(9) -0.0005(10) -0.0056(10)
C15 0.0486(14) 0.0566(16) 0.0558(16) 0.0083(13) 0.0060(12) -0.0007(12)
C16 0.073(2) 0.0545(17) 0.0625(18) 0.0163(14) 0.0038(15) -0.0042(15)
C17 0.077(2) 0.0518(16) 0.0631(19) 0.0002(14) -0.0117(16) 0.0139(14)
C18 0.0538(16) 0.078(2) 0.0634(19) -0.0081(16) -0.0055(14) 0.0160(15)

loop_
_atom_type_symbol
_atom_type_description
_atom_type_scat_dispersion_real
_atom_type_scat_dispersion_imag
_atom_type_scat_source
C C 0.0033 0.0016 'International Tables Vol C Tables 4.2.6.8 and 6.1.1.4'
H H 0.0000 0.0000 'International Tables Vol C Tables 4.2.6.8 and 6.1.1.4'
N N 0.0061 0.0033 'International Tables Vol C Tables 4.2.6.8 and 6.1.1.4'
I I -0.4742 1.8119 'International Tables Vol C Tables 4.2.6.8 and 6.1.1.4'

loop_
_geom_angle_atom_site_label_1
_geom_angle_atom_site_label_2
_geom_angle_atom_site_label_3
_geom_angle
C9 N1 C14 117.82(19)
C9 N1 C1 120.1(2)
C14 N1 C1 117.0(2)
C7 N2 C8 110.71(19)
C7 N2 C3 113.65(19)
C8 N2 C3 110.90(18)
C7 N2 C4 102.44(18)
C8 N2 C4 108.41(19)
C3 N2 C4 110.31(17)
C9 N3 C13 117.4(2)
C14 N4 C18 116.8(2)
N1 C1 C2 113.5(2)
N1 C1 H1A 108.9
C2 C1 H1A 108.9
N1 C1 H1B 108.9
C2 C1 H1B 108.9
H1A C1 H1B 107.7
C3 C2 C1 112.3(2)
C3 C2 H2A 109.1
C1 C2 H2A 109.1
C3 C2 H2B 109.1
C1 C2 H2B 109.1
H2A C2 H2B 107.9
N2 C3 C2 113.65(19)
N2 C3 H3A 108.8
C2 C3 H3A 108.8
N2 C3 H3B 108.8
C2 C3 H3B 108.8
H3A C3 H3B 107.7
N2 C4 C5 104.81(19)
N2 C4 H4A 110.8
C5 C4 H4A 110.8
N2 C4 H4B 110.8
C5 C4 H4B 110.8
H4A C4 H4B 108.9
C4 C5 C6 105.4(2)
C4 C5 H5A 110.7
C6 C5 H5A 110.7
C4 C5 H5B 110.7
C6 C5 H5B 110.7
H5A C5 H5B 108.8
C7 C6 C5 105.5(2)
C7 C6 H6A 110.6
C5 C6 H6A 110.6
C7 C6 H6B 110.6
C5 C6 H6B 110.6
H6A C6 H6B 108.8
N2 C7 C6 104.7(2)
N2 C7 H7A 110.8
C6 C7 H7A 110.8
N2 C7 H7B 110.8
C6 C7 H7B 110.8
H7A C7 H7B 108.9
N2 C8 H8A 109.5
N2 C8 H8B 109.5
H8A C8 H8B 109.5
N2 C8 H8C 109.5
H8A C8 H8C 109.5
H8B C8 H8C 109.5
N3 C9 C10 122.3(2)
N3 C9 N1 116.3(2)
C10 C9 N1 121.4(2)
C11 C10 C9 118.1(3)
C11 C10 H10 120.9
C9 C10 H10 120.9
C12 C11 C10 120.3(3)
C12 C11 H11 119.8
C10 C11 H11 119.8
C13 C12 C11 117.7(3)
C13 C12 H12 121.2
C11 C12 H12 121.2
N3 C13 C12 124.1(3)
N3 C13 H13 118.0
C12 C13 H13 118.0
N4 C14 C15 123.0(2)
N4 C14 N1 117.2(2)
C15 C14 N1 119.8(2)
C16 C15 C14 118.6(3)
C16 C15 H15 120.7
C14 C15 H15 120.7
C15 C16 C17 119.0(3)
C15 C16 H16 120.5
C17 C16 H16 120.5
C18 C17 C16 118.6(3)
C18 C17 H17 120.7
C16 C17 H17 120.7
C17 C18 N4 124.0(3)
C17 C18 H18 118.0
N4 C18 H18 118.0

loop_
_geom_bond_atom_site_label_1
_geom_bond_atom_site_label_2
_geom_bond_distance
N1 C9 1.402(3)
N1 C14 1.420(3)
N1 C1 1.462(3)
N2 C7 1.492(3)
N2 C8 1.501(3)
N2 C3 1.507(3)
N2 C4 1.510(3)
N3 C9 1.329(3)
N3 C13 1.343(4)
N4 C14 1.322(3)
N4 C18 1.351(4)
C1 C2 1.515(3)
C1 H1A 0.9700
C1 H1B 0.9700
C2 C3 1.511(3)
C2 H2A 0.9700
C2 H2B 0.9700
C3 H3A 0.9700
C3 H3B 0.9700
C4 C5 1.527(4)
C4 H4A 0.9700
C4 H4B 0.9700
C5 C6 1.527(4)
C5 H5A 0.9700
C5 H5B 0.9700
C6 C7 1.524(4)
C6 H6A 0.9700
C6 H6B 0.9700
C7 H7A 0.9700
C7 H7B 0.9700
C8 H8A 0.9600
C8 H8B 0.9600
C8 H8C 0.9600
C9 C10 1.395(3)
C10 C11 1.369(4)
C10 H10 0.9300
C11 C12 1.368(5)
C11 H11 0.9300
C12 C13 1.362(5)
C12 H12 0.9300
C13 H13 0.9300
C14 C15 1.392(3)
C15 C16 1.369(4)
C15 H15 0.9300
C16 C17 1.380(5)
C16 H16 0.9300
C17 C18 1.351(5)
C17 H17 0.9300
C18 H18 0.9300

loop_
_geom_torsion_atom_site_label_1
_geom_torsion_atom_site_label_2
_geom_torsion_atom_site_label_3
_geom_torsion_atom_site_label_4
_geom_torsion
C9 N1 C1 C2 133.6(2)
C14 N1 C1 C2 -72.3(3)
N1 C1 C2 C3 -65.2(3)
C7 N2 C3 C2 60.2(3)
C8 N2 C3 C2 -65.3(3)
C4 N2 C3 C2 174.6(2)
C1 C2 C3 N2 179.1(2)
C7 N2 C4 C5 -39.0(2)
C8 N2 C4 C5 78.0(2)
C3 N2 C4 C5 -160.4(2)
N2 C4 C5 C6 22.6(3)
C4 C5 C6 C7 2.3(3)
C8 N2 C7 C6 -74.9(3)
C3 N2 C7 C6 159.5(2)
C4 N2 C7 C6 40.5(2)
C5 C6 C7 N2 -26.6(3)
C13 N3 C9 C10 0.2(4)
C13 N3 C9 N1 -179.7(2)
C14 N1 C9 N3 -15.3(3)
C1 N1 C9 N3 138.6(2)
C14 N1 C9 C10 164.8(2)
C1 N1 C9 C10 -41.3(3)
N3 C9 C10 C11 -1.2(4)
N1 C9 C10 C11 178.7(2)
C9 C10 C11 C12 0.6(4)
C10 C11 C12 C13 1.0(5)
C9 N3 C13 C12 1.6(5)
C11 C12 C13 N3 -2.1(5)
C18 N4 C14 C15 1.4(4)
C18 N4 C14 N1 179.5(2)
C9 N1 C14 N4 118.7(2)
C1 N1 C14 N4 -36.0(3)
C9 N1 C14 C15 -63.1(3)
C1 N1 C14 C15 142.1(2)
N4 C14 C15 C16 -2.0(4)
N1 C14 C15 C16 180.0(2)
C14 C15 C16 C17 1.1(4)
C15 C16 C17 C18 0.2(5)
C16 C17 C18 N4 -0.8(5)
C14 N4 C18 C17 0.0(4)

loop_
_cod_related_entry_id
_cod_related_entry_database
_cod_related_entry_code
1 ChemSpider 21149733
